data_7120696
loop_
_publ_author_name
'Robert, Antoine'
'Dechambenoit, Pierre'
'Hillard, Elizabeth A.'
'Bock, Harald'
'Durola, Fabien'

_publ_section_title
;
 Non-Planar Oligoarylene Macrocycles from Biphenyl
;
_journal_name_full 'Chem. Commun.'
_journal_paper_doi 10.1039/C7CC06798D
_journal_year 2017
_chemical_formula_moiety 'C68 H64 O16, 2(C H Cl3)'
_chemical_formula_sum 'C70 H66 Cl6 O16'
_chemical_formula_weight 1375.92
_space_group_crystal_system triclinic
_space_group_IT_number 2
_space_group_name_Hall '-P 1'
_space_group_name_H-M_alt 'P -1'
_symmetry_space_group_name_Hall '-P 1'
_symmetry_space_group_name_H-M 'P -1'
_atom_sites_solution_hydrogens geom
_audit_creation_method SHELXL-2014/7
_audit_update_record
;
2017-06-19 deposited with the CCDC.
2017-09-21 downloaded from the CCDC.
;
_cell_angle_alpha 84.693(4)
_cell_angle_beta 87.138(4)
_cell_angle_gamma 66.145(4)
_cell_formula_units_Z 2
_cell_length_a 13.6192(12)
_cell_length_b 13.9816(12)
_cell_length_c 19.4394(16)
_cell_measurement_reflns_used 9913
_cell_measurement_temperature 120(2)
_cell_measurement_theta_max 24.60
_cell_measurement_theta_min 2.63
_cell_volume 3370.6(5)
_computing_cell_refinement 'Bruker SAINT'
_computing_data_collection 'Bruker APEX2'
_computing_data_reduction 'Bruker SAINT'
_computing_structure_refinement 'SHELXL-2014/7 (Sheldrick, 2014)'
_computing_structure_solution 'Intrinsic Phasing SHELXT (Sheldrick, 2014)'
_diffrn_ambient_temperature 120(2)
_diffrn_measured_fraction_theta_full 0.993
_diffrn_measured_fraction_theta_max 0.993
_diffrn_measurement_device_type 'Bruker APEX-II Quasar'
_diffrn_measurement_method 'phi and omega scans'
_diffrn_radiation_type MoK\a
_diffrn_radiation_wavelength 0.71073
_diffrn_reflns_av_R_equivalents 0.0854
_diffrn_reflns_av_unetI/netI 0.0376
_diffrn_reflns_Laue_measured_fraction_full 0.993
_diffrn_reflns_Laue_measured_fraction_max 0.993
_diffrn_reflns_limit_h_max 16
_diffrn_reflns_limit_h_min -16
_diffrn_reflns_limit_k_max 16
_diffrn_reflns_limit_k_min -16
_diffrn_reflns_limit_l_max 23
_diffrn_reflns_limit_l_min -23
_diffrn_reflns_number 221832
_diffrn_reflns_point_group_measured_fraction_full 0.993
_diffrn_reflns_point_group_measured_fraction_max 0.993
_diffrn_reflns_theta_full 25.142
_diffrn_reflns_theta_max 25.142
_diffrn_reflns_theta_min 1.768
_diffrn_source 'Incoatec microfocus sealed tube'
_exptl_absorpt_coefficient_mu 0.322
_exptl_absorpt_correction_T_max 0.7452
_exptl_absorpt_correction_T_min 0.6993
_exptl_absorpt_correction_type multi-scan
_exptl_absorpt_process_details SADABS
_exptl_crystal_colour colourless
_exptl_crystal_density_diffrn 1.356
_exptl_crystal_description plate
_exptl_crystal_F_000 1432
_exptl_crystal_size_max 0.460
_exptl_crystal_size_mid 0.180
_exptl_crystal_size_min 0.040
_refine_diff_density_max 1.405
_refine_diff_density_min -0.718
_refine_diff_density_rms 0.068
_refine_ls_extinction_method none
_refine_ls_goodness_of_fit_ref 1.073
_refine_ls_hydrogen_treatment riding
_refine_ls_matrix_type full
_refine_ls_number_parameters 837
_refine_ls_number_reflns 11960
_refine_ls_number_restraints 0
_refine_ls_restrained_S_all 1.073
_refine_ls_R_factor_all 0.0874
_refine_ls_R_factor_gt 0.0571
_refine_ls_shift/su_max 0.001
_refine_ls_shift/su_mean 0.000
_refine_ls_structure_factor_coef Fsqd
_refine_ls_weighting_details 'w=1/[\s^2^(Fo^2^)+(0.0477P)^2^+7.6302P] where P=(Fo^2^+2Fc^2^)/3'
_refine_ls_weighting_scheme calc
_refine_ls_wR_factor_gt 0.1346
_refine_ls_wR_factor_ref 0.1523
_reflns_Friedel_coverage 0.000
_reflns_number_gt 8765
_reflns_number_total 11960
_reflns_threshold_expression 'I > 2\s(I)'
_cod_data_source_file c7cc06798d2.cif
_cod_data_source_block compound_10
_cod_database_code 7120696
_shelx_shelxl_version_number 2014/7
_shelx_space_group_comment
;
The symmetry employed for this shelxl refinement is uniquely defined
by the following loop, which should always be used as a source of
symmetry information in preference to the above space-group names.
They are only intended as comments.
;
_shelx_estimated_absorpt_t_min 0.866
_shelx_estimated_absorpt_t_max 0.987

loop_
_space_group_symop_operation_xyz
'x, y, z'
'-x, -y, -z'

loop_
_atom_site_label
_atom_site_type_symbol
_atom_site_fract_x
_atom_site_fract_y
_atom_site_fract_z
_atom_site_U_iso_or_equiv
_atom_site_adp_type
_atom_site_occupancy
_atom_site_site_symmetry_order
_atom_site_calc_flag
_atom_site_refinement_flags_posn
_atom_site_refinement_flags_adp
Cl3 Cl 0.02313(8) 0.74514(9) 0.37354(5) 0.0454(3) Uani 1 1 d . .
Cl6 Cl 0.87237(8) 1.04715(9) 0.62702(6) 0.0500(3) Uani 1 1 d . .
Cl1 Cl 0.00012(9) 0.66009(8) 0.24748(6) 0.0496(3) Uani 1 1 d . .
Cl4 Cl 0.86177(9) 1.01585(11) 0.48312(6) 0.0576(3) Uani 1 1 d . .
Cl5 Cl 0.94947(9) 0.83809(9) 0.58320(7) 0.0584(3) Uani 1 1 d . .
Cl2 Cl 0.03361(11) 0.85160(9) 0.24056(6) 0.0595(3) Uani 1 1 d . .
O14 O 0.16682(18) 0.48194(18) 0.43892(11) 0.0237(5) Uani 1 1 d . .
O16 O 0.45114(17) 0.56878(18) 0.33404(11) 0.0248(5) Uani 1 1 d . .
O15 O 0.29030(18) 0.70361(18) 0.31547(11) 0.0257(5) Uani 1 1 d . .
O2 O 0.69380(18) 0.76350(18) 0.49790(12) 0.0280(5) Uani 1 1 d . .
O13 O 0.26596(19) 0.50626(19) 0.34901(12) 0.0291(6) Uani 1 1 d . .
O4 O 0.54801(18) 0.98897(17) 0.69285(12) 0.0260(5) Uani 1 1 d . .
O10 O 0.15379(19) 0.4188(2) 1.13519(11) 0.0304(6) Uani 1 1 d . .
O1 O 0.65338(19) 0.92268(19) 0.53555(13) 0.0337(6) Uani 1 1 d . .
O12 O 0.3285(2) 0.2624(2) 1.03861(13) 0.0391(6) Uani 1 1 d . .
O6 O -0.2284(2) 1.1355(2) 0.94094(13) 0.0402(6) Uani 1 1 d . .
O3 O 0.6962(2) 0.8407(2) 0.68418(15) 0.0414(7) Uani 1 1 d . .
O9 O 0.3141(2) 0.4306(3) 1.12314(13) 0.0492(8) Uani 1 1 d . .
O5 O -0.2739(2) 1.0657(2) 0.85457(15) 0.0489(8) Uani 1 1 d . .
O7 O -0.3284(2) 1.0074(2) 1.01191(16) 0.0523(8) Uani 1 1 d . .
C59 C 0.3376(2) 0.6210(2) 0.43015(15) 0.0177(6) Uani 1 1 d . .
O11 O 0.4212(2) 0.2945(3) 0.94788(16) 0.0642(10) Uani 1 1 d . .
C68 C 0.4947(2) 0.7710(2) 0.54048(16) 0.0188(7) Uani 1 1 d . .
C63 C 0.3913(2) 0.6721(2) 0.46996(15) 0.0170(6) Uani 1 1 d . .
C55 C 0.2797(2) 0.5677(2) 0.45742(15) 0.0173(6) Uani 1 1 d . .
O8 O -0.2342(2) 0.8823(3) 1.08934(15) 0.0716(11) Uani 1 1 d . .
C53 C 0.2935(3) 0.4563(3) 0.56730(16) 0.0216(7) Uani 1 1 d . .
H53 H 0.3264 0.3963 0.5417 0.026 Uiso 1 1 calc R U
C64 C 0.4403(2) 0.6279(2) 0.53345(16) 0.0185(7) Uani 1 1 d . .
H64 H 0.4389 0.5634 0.5527 0.022 Uiso 1 1 calc R U
C51 C 0.2084(2) 0.6425(2) 0.57155(16) 0.0193(7) Uani 1 1 d . .
H51 H 0.1831 0.7111 0.5488 0.023 Uiso 1 1 calc R U
C54 C 0.2577(2) 0.5559(2) 0.53299(16) 0.0176(6) Uani 1 1 d . .
C60 C 0.3531(2) 0.6357(3) 0.35310(16) 0.0193(7) Uani 1 1 d . .
C66 C 0.3976(3) 0.7652(2) 0.44173(16) 0.0199(7) Uani 1 1 d . .
H66 H 0.3663 0.7954 0.3981 0.024 Uiso 1 1 calc R U
C67 C 0.4484(3) 0.8142(2) 0.47624(16) 0.0215(7) Uani 1 1 d . .
H67 H 0.4519 0.8773 0.4562 0.026 Uiso 1 1 calc R U
C9 C 0.4360(3) 0.8483(2) 0.68353(16) 0.0212(7) Uani 1 1 d . .
C5 C 0.5296(3) 0.8513(2) 0.64186(17) 0.0218(7) Uani 1 1 d . .
C65 C 0.4907(2) 0.6770(2) 0.56864(16) 0.0190(7) Uani 1 1 d . .
H65 H 0.5227 0.6465 0.6120 0.023 Uiso 1 1 calc R U
C52 C 0.2819(3) 0.4435(3) 0.63830(16) 0.0226(7) Uani 1 1 d . .
H52 H 0.3081 0.3748 0.6608 0.027 Uiso 1 1 calc R U
C4 C 0.5514(2) 0.8231(2) 0.57673(17) 0.0199(7) Uani 1 1 d . .
C56 C 0.2384(2) 0.5153(2) 0.40902(16) 0.0193(7) Uani 1 1 d . .
C11 C 0.2442(3) 0.8985(3) 0.69445(17) 0.0255(7) Uani 1 1 d . .
H11 H 0.1753 0.9299 0.6741 0.031 Uiso 1 1 calc R U
C15 C 0.1555(3) 0.8750(2) 0.80721(17) 0.0236(7) Uani 1 1 d . .
C10 C 0.3336(3) 0.8924(3) 0.65516(17) 0.0246(7) Uani 1 1 d . .
H10 H 0.3252 0.9186 0.6080 0.029 Uiso 1 1 calc R U
C50 C 0.1955(2) 0.6304(3) 0.64259(16) 0.0210(7) Uani 1 1 d . .
H50 H 0.1615 0.6907 0.6678 0.025 Uiso 1 1 calc R U
C14 C 0.2534(3) 0.8592(2) 0.76390(17) 0.0232(7) Uani 1 1 d . .
C49 C 0.2322(2) 0.5303(3) 0.67758(16) 0.0213(7) Uani 1 1 d . .
C6 C 0.6024(3) 0.8911(3) 0.67508(17) 0.0235(7) Uani 1 1 d . .
C48 C 0.2243(2) 0.5121(3) 0.75381(16) 0.0227(7) Uani 1 1 d . .
C13 C 0.3566(3) 0.8113(3) 0.79130(17) 0.0271(8) Uani 1 1 d . .
H13 H 0.3656 0.7808 0.8375 0.033 Uiso 1 1 calc R U
C12 C 0.4459(3) 0.8074(3) 0.75240(17) 0.0270(8) Uani 1 1 d . .
H12 H 0.5149 0.7764 0.7728 0.032 Uiso 1 1 calc R U
C3 C 0.6378(3) 0.8435(3) 0.53570(17) 0.0228(7) Uani 1 1 d . .
C16 C 0.0596(3) 0.8849(3) 0.77835(17) 0.0259(7) Uani 1 1 d . .
H16 H 0.0587 0.8743 0.7309 0.031 Uiso 1 1 calc R U
C45 C 0.2376(3) 0.5782(3) 0.79894(17) 0.0251(7) Uani 1 1 d . .
H45 H 0.2435 0.6411 0.7809 0.030 Uiso 1 1 calc R U
C20 C -0.0337(3) 0.9220(3) 0.88776(17) 0.0275(8) Uani 1 1 d . .
C43 C 0.2317(3) 0.4620(3) 0.89802(17) 0.0282(8) Uani 1 1 d . .
C29 C -0.0635(3) 0.7855(3) 1.00238(17) 0.0297(8) Uani 1 1 d . .
C21 C -0.1349(3) 0.9536(3) 0.93038(18) 0.0293(8) Uani 1 1 d . .
C34 C 0.1026(3) 0.5836(3) 1.01925(16) 0.0280(8) Uani 1 1 d . .
C25 C -0.1467(3) 0.8940(3) 0.98585(18) 0.0326(9) Uani 1 1 d . .
C18 C 0.1547(3) 0.8866(3) 0.87801(17) 0.0266(8) Uani 1 1 d . .
H18 H 0.2191 0.8790 0.8993 0.032 Uiso 1 1 calc R U
C19 C 0.0621(3) 0.9090(3) 0.91749(17) 0.0286(8) Uani 1 1 d . .
H19 H 0.0639 0.9157 0.9656 0.034 Uiso 1 1 calc R U
C57 C 0.1224(3) 0.4318(3) 0.39316(17) 0.0270(8) Uani 1 1 d . .
H57A H 0.1734 0.3583 0.3885 0.032 Uiso 1 1 calc R U
H57B H 0.1106 0.4697 0.3467 0.032 Uiso 1 1 calc R U
C7 C 0.6140(3) 1.0378(3) 0.71951(18) 0.0275(8) Uani 1 1 d . .
H7A H 0.6675 1.0414 0.6841 0.033 Uiso 1 1 calc R U
H7B H 0.6527 0.9960 0.7611 0.033 Uiso 1 1 calc R U
C39 C 0.2494(3) 0.4259(3) 0.97300(17) 0.0301(8) Uani 1 1 d . .
C35 C 0.1947(3) 0.4809(3) 1.02604(17) 0.0300(8) Uani 1 1 d . .
C36 C 0.2300(3) 0.4397(3) 1.09965(18) 0.0324(8) Uani 1 1 d . .
C2 C 0.7730(3) 0.7760(3) 0.44935(18) 0.0320(8) Uani 1 1 d . .
H2A H 0.8286 0.7062 0.4400 0.038 Uiso 1 1 calc R U
H2B H 0.8086 0.8159 0.4697 0.038 Uiso 1 1 calc R U
C17 C -0.0340(3) 0.9097(3) 0.81726(17) 0.0287(8) Uani 1 1 d . .
H17 H -0.0987 0.9185 0.7960 0.034 Uiso 1 1 calc R U
C30 C -0.0550(3) 0.7078(3) 0.95950(17) 0.0300(8) Uani 1 1 d . .
H30 H -0.1060 0.7234 0.9241 0.036 Uiso 1 1 calc R U
C44 C 0.2423(3) 0.5525(3) 0.86998(17) 0.0284(8) Uani 1 1 d . .
H44 H 0.2530 0.5976 0.8997 0.034 Uiso 1 1 calc R U
C8 C 0.5407(3) 1.1463(3) 0.7373(2) 0.0352(9) Uani 1 1 d . .
H8A H 0.4984 1.1852 0.6968 0.053 Uiso 1 1 calc R U
H8B H 0.5836 1.1828 0.7515 0.053 Uiso 1 1 calc R U
H8C H 0.4923 1.1417 0.7753 0.053 Uiso 1 1 calc R U
C31 C 0.0260(3) 0.6086(3) 0.96755(17) 0.0298(8) Uani 1 1 d . .
H31 H 0.0299 0.5568 0.9378 0.036 Uiso 1 1 calc R U
C61 C 0.4786(3) 0.5715(3) 0.25993(17) 0.0321(8) Uani 1 1 d . .
H61A H 0.4268 0.6365 0.2357 0.039 Uiso 1 1 calc R U
H61B H 0.5513 0.5712 0.2534 0.039 Uiso 1 1 calc R U
C37 C 0.1783(3) 0.3759(3) 1.20659(17) 0.0333(8) Uani 1 1 d . .
H37A H 0.1849 0.4286 1.2346 0.040 Uiso 1 1 calc R U
H37B H 0.2468 0.3129 1.2087 0.040 Uiso 1 1 calc R U
C26 C -0.2467(3) 0.9347(3) 1.02872(19) 0.0376(9) Uani 1 1 d . .
C47 C 0.2092(3) 0.4237(3) 0.78256(17) 0.0305(8) Uani 1 1 d . .
H47 H 0.1959 0.3799 0.7531 0.037 Uiso 1 1 calc R U
C46 C 0.2133(3) 0.3988(3) 0.85355(18) 0.0351(9) Uani 1 1 d . .
H46 H 0.2033 0.3379 0.8719 0.042 Uiso 1 1 calc R U
C33 C 0.0891(3) 0.6606(3) 1.06486(18) 0.0339(9) Uani 1 1 d . .
H33 H 0.1371 0.6439 1.1023 0.041 Uiso 1 1 calc R U
C40 C 0.3423(3) 0.3215(3) 0.98443(19) 0.0368(9) Uani 1 1 d . .
C32 C 0.0080(3) 0.7596(3) 1.05667(18) 0.0354(9) Uani 1 1 d . .
H32 H 0.0010 0.8102 1.0881 0.043 Uiso 1 1 calc R U
C22 C -0.2221(3) 1.0564(3) 0.90508(19) 0.0344(9) Uani 1 1 d . .
C38 C 0.0874(3) 0.3477(3) 1.23338(19) 0.0387(9) Uani 1 1 d . .
H38A H 0.0212 0.4115 1.2343 0.058 Uiso 1 1 calc R U
H38B H 0.1035 0.3135 1.2802 0.058 Uiso 1 1 calc R U
H38C H 0.0783 0.2997 1.2031 0.058 Uiso 1 1 calc R U
C71 C 0.8539(3) 0.9676(3) 0.56867(19) 0.0321(8) Uani 1 1 d . .
H71 H 0.7808 0.9677 0.5769 0.039 Uiso 1 1 calc R U
C58 C 0.0188(3) 0.4344(3) 0.4233(2) 0.0403(10) Uani 1 1 d . .
H58A H 0.0316 0.3944 0.4685 0.060 Uiso 1 1 calc R U
H58B H -0.0128 0.4033 0.3925 0.060 Uiso 1 1 calc R U
H58C H -0.0306 0.5073 0.4288 0.060 Uiso 1 1 calc R U
C1 C 0.7206(3) 0.8331(3) 0.3830(2) 0.0416(10) Uani 1 1 d . .
H1A H 0.6838 0.7945 0.3636 0.062 Uiso 1 1 calc R U
H1B H 0.7754 0.8385 0.3501 0.062 Uiso 1 1 calc R U
H1C H 0.6684 0.9036 0.3920 0.062 Uiso 1 1 calc R U
C70 C 0.0631(3) 0.7294(3) 0.28617(19) 0.0334(8) Uani 1 1 d . .
H70 H 0.1426 0.6881 0.2842 0.040 Uiso 1 1 calc R U
C42 C 0.3885(3) 0.1149(3) 1.1212(2) 0.0454(10) Uani 1 1 d . .
H42A H 0.3686 0.1619 1.1586 0.068 Uiso 1 1 calc R U
H42B H 0.4486 0.0492 1.1357 0.068 Uiso 1 1 calc R U
H42C H 0.3269 0.0999 1.1103 0.068 Uiso 1 1 calc R U
C28 C -0.2873(4) 0.8984(4) 1.2063(2) 0.0546(12) Uani 1 1 d . .
H28A H -0.2556 0.8221 1.2166 0.082 Uiso 1 1 calc R U
H28B H -0.3472 0.9303 1.2384 0.082 Uiso 1 1 calc R U
H28C H -0.2327 0.9262 1.2113 0.082 Uiso 1 1 calc R U
C41 C 0.4212(3) 0.1664(4) 1.0582(2) 0.0492(11) Uani 1 1 d . .
H41A H 0.4827 0.1830 1.0687 0.059 Uiso 1 1 calc R U
H41B H 0.4425 0.1193 1.0202 0.059 Uiso 1 1 calc R U
C23 C -0.3138(4) 1.2384(3) 0.9198(3) 0.0533(12) Uani 1 1 d . .
H23A H -0.3794 1.2294 0.9082 0.064 Uiso 1 1 calc R U
H23B H -0.2903 1.2706 0.8783 0.064 Uiso 1 1 calc R U
C62 C 0.4753(5) 0.4795(5) 0.2310(3) 0.0777(18) Uani 1 1 d . .
H62A H 0.5245 0.4155 0.2564 0.117 Uiso 1 1 calc R U
H62B H 0.4970 0.4791 0.1822 0.117 Uiso 1 1 calc R U
H62C H 0.4021 0.4825 0.2352 0.117 Uiso 1 1 calc R U
C27 C -0.3251(4) 0.9222(5) 1.1379(2) 0.081(2) Uani 1 1 d . .
H27A H -0.3634 0.9990 1.1287 0.097 Uiso 1 1 calc R U
H27B H -0.3761 0.8896 1.1316 0.097 Uiso 1 1 calc R U
C24 C -0.3376(4) 1.3087(4) 0.9787(3) 0.0689(14) Uani 1 1 d . .
H24A H -0.3681 1.2802 1.0180 0.103 Uiso 1 1 calc R U
H24B H -0.3891 1.3793 0.9636 0.103 Uiso 1 1 calc R U
H24C H -0.2710 1.3120 0.9927 0.103 Uiso 1 1 calc R U

loop_
_atom_site_aniso_label
_atom_site_aniso_U_11
_atom_site_aniso_U_22
_atom_site_aniso_U_33
_atom_site_aniso_U_23
_atom_site_aniso_U_13
_atom_site_aniso_U_12
Cl3 0.0393(5) 0.0539(6) 0.0438(6) -0.0069(5) 0.0083(4) -0.0198(5)
Cl6 0.0421(6) 0.0563(7) 0.0602(7) -0.0287(5) -0.0009(5) -0.0237(5)
Cl1 0.0521(6) 0.0403(6) 0.0642(7) -0.0035(5) -0.0154(5) -0.0252(5)
Cl4 0.0503(7) 0.0918(9) 0.0407(6) 0.0078(6) -0.0085(5) -0.0408(7)
Cl5 0.0493(7) 0.0381(6) 0.0830(9) -0.0088(6) -0.0103(6) -0.0106(5)
Cl2 0.0916(9) 0.0481(6) 0.0543(7) 0.0158(5) -0.0299(6) -0.0448(7)
O14 0.0289(12) 0.0345(13) 0.0203(12) -0.0084(10) 0.0035(10) -0.0247(11)
O16 0.0222(12) 0.0332(13) 0.0184(12) -0.0058(10) 0.0043(9) -0.0104(10)
O15 0.0266(13) 0.0293(13) 0.0216(12) 0.0010(10) -0.0015(10) -0.0123(11)
O2 0.0288(13) 0.0277(13) 0.0323(13) -0.0114(11) 0.0102(10) -0.0155(11)
O13 0.0380(14) 0.0408(14) 0.0210(13) -0.0100(11) 0.0067(10) -0.0281(12)
O4 0.0275(13) 0.0276(13) 0.0304(13) -0.0129(10) 0.0027(10) -0.0169(11)
O10 0.0303(13) 0.0479(15) 0.0153(12) 0.0020(11) -0.0005(10) -0.0188(12)
O1 0.0348(14) 0.0290(14) 0.0486(16) -0.0157(12) 0.0108(12) -0.0234(12)
O12 0.0275(14) 0.0502(17) 0.0308(14) 0.0079(12) -0.0008(11) -0.0089(12)
O6 0.0383(15) 0.0479(17) 0.0383(15) -0.0147(13) -0.0046(12) -0.0187(13)
O3 0.0270(15) 0.0385(15) 0.0594(18) -0.0197(13) -0.0108(13) -0.0092(12)
O9 0.0401(16) 0.091(2) 0.0284(14) 0.0054(15) -0.0074(12) -0.0394(17)
O5 0.0404(16) 0.0509(18) 0.0490(18) -0.0187(14) -0.0188(14) -0.0067(14)
O7 0.0292(16) 0.063(2) 0.0564(19) -0.0084(16) 0.0141(14) -0.0107(15)
C59 0.0157(15) 0.0194(16) 0.0180(16) -0.0023(13) 0.0006(12) -0.0071(13)
O11 0.0393(17) 0.077(2) 0.0522(19) 0.0125(17) 0.0180(15) -0.0048(16)
C68 0.0183(16) 0.0203(16) 0.0217(17) -0.0080(13) 0.0066(13) -0.0112(13)
C63 0.0158(15) 0.0198(16) 0.0186(16) -0.0051(13) 0.0050(12) -0.0104(13)
C55 0.0175(15) 0.0165(15) 0.0192(16) -0.0025(13) 0.0011(12) -0.0080(13)
O8 0.0337(17) 0.117(3) 0.0297(16) 0.0105(18) 0.0147(13) -0.0003(18)
C53 0.0242(17) 0.0228(17) 0.0232(17) -0.0064(14) 0.0034(13) -0.0146(14)
C64 0.0219(16) 0.0186(16) 0.0187(16) -0.0036(13) 0.0044(13) -0.0121(13)
C51 0.0198(16) 0.0198(16) 0.0218(17) -0.0038(13) 0.0025(13) -0.0116(13)
C54 0.0156(15) 0.0231(17) 0.0197(16) -0.0041(13) 0.0012(12) -0.0132(13)
C60 0.0194(16) 0.0264(17) 0.0201(16) -0.0066(14) 0.0022(13) -0.0168(15)
C66 0.0246(17) 0.0210(16) 0.0156(16) 0.0019(13) 0.0006(13) -0.0115(14)
C67 0.0256(17) 0.0195(16) 0.0231(17) -0.0020(13) 0.0014(14) -0.0131(14)
C9 0.0240(17) 0.0205(16) 0.0225(17) -0.0083(14) 0.0024(14) -0.0113(14)
C5 0.0230(17) 0.0180(16) 0.0261(18) -0.0034(14) -0.0014(14) -0.0097(14)
C65 0.0192(16) 0.0215(16) 0.0186(16) -0.0029(13) 0.0036(13) -0.0106(13)
C52 0.0297(18) 0.0220(17) 0.0214(17) -0.0009(14) 0.0011(14) -0.0161(15)
C4 0.0199(16) 0.0148(15) 0.0263(18) -0.0037(13) -0.0002(13) -0.0079(13)
C56 0.0202(16) 0.0206(16) 0.0192(17) -0.0022(13) 0.0016(13) -0.0104(14)
C11 0.0247(18) 0.0305(19) 0.0232(18) -0.0059(15) -0.0009(14) -0.0122(15)
C15 0.0261(18) 0.0215(17) 0.0245(18) -0.0027(14) 0.0010(14) -0.0110(14)
C10 0.0291(18) 0.0252(18) 0.0214(17) -0.0059(14) 0.0012(14) -0.0122(15)
C50 0.0196(16) 0.0243(17) 0.0227(17) -0.0072(14) 0.0037(13) -0.0120(14)
C14 0.0290(18) 0.0223(17) 0.0232(17) -0.0073(14) 0.0010(14) -0.0142(15)
C49 0.0205(16) 0.0302(18) 0.0206(17) -0.0057(14) 0.0041(13) -0.0175(14)
C6 0.0263(19) 0.0280(18) 0.0223(17) -0.0073(14) 0.0036(14) -0.0163(16)
C48 0.0186(16) 0.0316(19) 0.0190(17) -0.0065(14) 0.0048(13) -0.0109(14)
C13 0.0301(19) 0.0311(19) 0.0217(18) -0.0013(15) -0.0006(14) -0.0141(16)
C12 0.0255(18) 0.0324(19) 0.0253(18) -0.0037(15) -0.0021(14) -0.0133(15)
C3 0.0220(17) 0.0261(18) 0.0240(18) -0.0060(14) -0.0017(14) -0.0125(15)
C16 0.0299(19) 0.0288(18) 0.0216(17) -0.0054(14) 0.0006(14) -0.0139(15)
C45 0.0243(17) 0.0301(19) 0.0219(17) -0.0033(14) 0.0035(14) -0.0122(15)
C20 0.0244(18) 0.034(2) 0.0252(18) -0.0044(15) 0.0010(14) -0.0121(15)
C43 0.0222(17) 0.044(2) 0.0185(17) 0.0005(15) 0.0041(14) -0.0143(16)
C29 0.0239(18) 0.053(2) 0.0170(17) -0.0053(16) 0.0068(14) -0.0206(17)
C21 0.0221(18) 0.045(2) 0.0243(18) -0.0131(16) 0.0011(14) -0.0158(16)
C34 0.0250(18) 0.048(2) 0.0161(17) -0.0006(16) 0.0046(14) -0.0209(17)
C25 0.0241(18) 0.053(2) 0.0234(19) -0.0146(17) 0.0020(15) -0.0162(17)
C18 0.0236(18) 0.0333(19) 0.0241(18) -0.0025(15) 0.0003(14) -0.0126(15)
C19 0.0298(19) 0.040(2) 0.0191(17) -0.0056(15) 0.0002(14) -0.0162(17)
C57 0.0325(19) 0.037(2) 0.0239(18) -0.0124(15) 0.0020(15) -0.0246(17)
C7 0.0328(19) 0.0324(19) 0.0276(19) -0.0073(15) -0.0006(15) -0.0227(16)
C39 0.0268(18) 0.046(2) 0.0220(18) 0.0010(16) 0.0012(15) -0.0204(17)
C35 0.0264(18) 0.048(2) 0.0217(18) -0.0001(16) 0.0010(14) -0.0214(17)
C36 0.029(2) 0.050(2) 0.0221(18) -0.0025(16) -0.0012(15) -0.0195(18)
C2 0.0281(19) 0.041(2) 0.034(2) -0.0142(17) 0.0118(16) -0.0203(17)
C17 0.0265(18) 0.037(2) 0.0256(19) -0.0050(16) -0.0024(15) -0.0147(16)
C30 0.0227(18) 0.051(2) 0.0195(18) -0.0037(16) 0.0012(14) -0.0177(17)
C44 0.0265(18) 0.037(2) 0.0232(18) -0.0086(15) 0.0048(14) -0.0136(16)
C8 0.047(2) 0.034(2) 0.036(2) -0.0118(17) 0.0041(17) -0.0265(19)
C31 0.0267(19) 0.050(2) 0.0181(17) -0.0038(16) 0.0027(14) -0.0215(18)
C61 0.031(2) 0.045(2) 0.0210(18) -0.0080(16) 0.0098(15) -0.0161(17)
C37 0.037(2) 0.047(2) 0.0147(17) -0.0008(16) 0.0009(15) -0.0165(18)
C26 0.031(2) 0.061(3) 0.024(2) -0.0131(19) 0.0023(16) -0.020(2)
C47 0.040(2) 0.042(2) 0.0218(18) -0.0016(16) 0.0022(15) -0.0301(18)
C46 0.045(2) 0.049(2) 0.0240(19) 0.0029(17) 0.0015(16) -0.033(2)
C33 0.031(2) 0.055(3) 0.0197(18) 0.0001(17) -0.0045(15) -0.0215(19)
C40 0.028(2) 0.054(2) 0.026(2) 0.0008(18) 0.0017(16) -0.0148(18)
C32 0.035(2) 0.056(3) 0.0197(18) -0.0090(17) 0.0023(15) -0.022(2)
C22 0.0239(19) 0.047(2) 0.035(2) -0.0130(18) 0.0022(16) -0.0153(17)
C38 0.049(2) 0.049(2) 0.0228(19) -0.0018(17) 0.0028(17) -0.025(2)
C71 0.0259(19) 0.039(2) 0.036(2) -0.0109(17) -0.0010(16) -0.0162(17)
C58 0.040(2) 0.058(3) 0.039(2) -0.019(2) 0.0047(18) -0.034(2)
C1 0.043(2) 0.044(2) 0.041(2) -0.0006(19) 0.0068(18) -0.023(2)
C70 0.0293(19) 0.036(2) 0.038(2) 0.0022(17) -0.0047(16) -0.0174(17)
C42 0.043(2) 0.042(2) 0.044(2) 0.0079(19) -0.0087(19) -0.011(2)
C28 0.058(3) 0.064(3) 0.053(3) -0.032(2) 0.031(2) -0.034(2)
C41 0.030(2) 0.052(3) 0.053(3) 0.006(2) -0.0052(19) -0.005(2)
C23 0.049(3) 0.045(3) 0.066(3) -0.021(2) -0.003(2) -0.015(2)
C62 0.122(5) 0.103(4) 0.051(3) -0.048(3) 0.045(3) -0.085(4)
C27 0.036(3) 0.137(5) 0.038(3) 0.003(3) 0.020(2) -0.007(3)
C24 0.071(4) 0.064(3) 0.072(4) -0.020(3) 0.002(3) -0.025(3)

loop_
_atom_type_symbol
_atom_type_description
_atom_type_scat_dispersion_real
_atom_type_scat_dispersion_imag
_atom_type_scat_source
C C 0.0033 0.0016 'International Tables Vol C Tables 4.2.6.8 and 6.1.1.4'
H H 0.0000 0.0000 'International Tables Vol C Tables 4.2.6.8 and 6.1.1.4'
O O 0.0106 0.0060 'International Tables Vol C Tables 4.2.6.8 and 6.1.1.4'
Cl Cl 0.1484 0.1585 'International Tables Vol C Tables 4.2.6.8 and 6.1.1.4'

loop_
_geom_angle_atom_site_label_1
_geom_angle_atom_site_label_2
_geom_angle_atom_site_label_3
_geom_angle
C56 O14 C57 114.7(2)
C60 O16 C61 117.0(3)
C3 O2 C2 117.6(3)
C6 O4 C7 114.9(3)
C36 O10 C37 116.4(3)
C40 O12 C41 116.2(3)
C22 O6 C23 115.5(3)
C55 C59 C63 125.8(3)
C55 C59 C60 121.6(3)
C63 C59 C60 112.6(2)
C67 C68 C65 119.2(3)
C67 C68 C4 119.9(3)
C65 C68 C4 120.9(3)
C66 C63 C64 118.3(3)
C66 C63 C59 119.2(3)
C64 C63 C59 122.4(3)
C59 C55 C54 123.4(3)
C59 C55 C56 117.8(3)
C54 C55 C56 118.8(2)
C26 O8 C27 115.5(4)
C52 C53 C54 120.8(3)
C52 C53 H53 119.6
C54 C53 H53 119.6
C65 C64 C63 120.8(3)
C65 C64 H64 119.6
C63 C64 H64 119.6
C50 C51 C54 121.1(3)
C50 C51 H51 119.4
C54 C51 H51 119.4
C53 C54 C51 118.5(3)
C53 C54 C55 119.6(3)
C51 C54 C55 121.7(3)
O15 C60 O16 125.0(3)
O15 C60 C59 124.6(3)
O16 C60 C59 110.1(3)
C67 C66 C63 121.1(3)
C67 C66 H66 119.4
C63 C66 H66 119.4
C66 C67 C68 120.2(3)
C66 C67 H67 119.9
C68 C67 H67 119.9
C10 C9 C12 117.9(3)
C10 C9 C5 120.0(3)
C12 C9 C5 122.0(3)
C4 C5 C9 124.1(3)
C4 C5 C6 118.7(3)
C9 C5 C6 117.2(3)
C64 C65 C68 120.3(3)
C64 C65 H65 119.9
C68 C65 H65 119.9
C53 C52 C49 121.1(3)
C53 C52 H52 119.4
C49 C52 H52 119.4
C5 C4 C68 124.5(3)
C5 C4 C3 119.9(3)
C68 C4 C3 115.6(3)
O13 C56 O14 123.8(3)
O13 C56 C55 123.5(3)
O14 C56 C55 112.7(3)
C10 C11 C14 121.2(3)
C10 C11 H11 119.4
C14 C11 H11 119.4
C16 C15 C18 117.5(3)
C16 C15 C14 121.6(3)
C18 C15 C14 120.8(3)
C11 C10 C9 121.2(3)
C11 C10 H10 119.4
C9 C10 H10 119.4
C51 C50 C49 120.7(3)
C51 C50 H50 119.6
C49 C50 H50 119.6
C13 C14 C11 117.5(3)
C13 C14 C15 122.0(3)
C11 C14 C15 120.4(3)
C50 C49 C52 117.8(3)
C50 C49 C48 123.4(3)
C52 C49 C48 118.9(3)
O3 C6 O4 125.0(3)
O3 C6 C5 124.0(3)
O4 C6 C5 111.0(3)
C47 C48 C45 117.8(3)
C47 C48 C49 120.1(3)
C45 C48 C49 122.0(3)
C12 C13 C14 121.3(3)
C12 C13 H13 119.3
C14 C13 H13 119.3
C13 C12 C9 120.8(3)
C13 C12 H12 119.6
C9 C12 H12 119.6
O1 C3 O2 124.5(3)
O1 C3 C4 124.7(3)
O2 C3 C4 110.8(3)
C17 C16 C15 121.6(3)
C17 C16 H16 119.2
C15 C16 H16 119.2
C44 C45 C48 120.7(3)
C44 C45 H45 119.6
C48 C45 H45 119.6
C19 C20 C17 118.6(3)
C19 C20 C21 120.0(3)
C17 C20 C21 121.3(3)
C44 C43 C46 118.4(3)
C44 C43 C39 122.1(3)
C46 C43 C39 119.2(3)
C32 C29 C30 118.6(4)
C32 C29 C25 123.3(3)
C30 C29 C25 118.0(3)
C25 C21 C20 122.5(3)
C25 C21 C22 123.2(3)
C20 C21 C22 114.3(3)
C31 C34 C33 117.6(3)
C31 C34 C35 121.8(3)
C33 C34 C35 120.6(3)
C21 C25 C26 119.2(4)
C21 C25 C29 120.7(3)
C26 C25 C29 120.0(3)
C19 C18 C15 121.2(3)
C19 C18 H18 119.4
C15 C18 H18 119.4
C18 C19 C20 120.8(3)
C18 C19 H19 119.6
C20 C19 H19 119.6
O14 C57 C58 108.7(3)
O14 C57 H57A 110.0
C58 C57 H57A 110.0
O14 C57 H57B 110.0
C58 C57 H57B 110.0
H57A C57 H57B 108.3
O4 C7 C8 107.9(3)
O4 C7 H7A 110.1
C8 C7 H7A 110.1
O4 C7 H7B 110.1
C8 C7 H7B 110.1
H7A C7 H7B 108.4
C35 C39 C43 125.7(3)
C35 C39 C40 121.9(3)
C43 C39 C40 112.3(3)
C39 C35 C34 125.2(3)
C39 C35 C36 119.8(3)
C34 C35 C36 114.9(3)
O9 C36 O10 124.9(3)
O9 C36 C35 124.5(3)
O10 C36 C35 110.5(3)
O2 C2 C1 110.4(3)
O2 C2 H2A 109.6
C1 C2 H2A 109.6
O2 C2 H2B 109.6
C1 C2 H2B 109.6
H2A C2 H2B 108.1
C16 C17 C20 120.2(3)
C16 C17 H17 119.9
C20 C17 H17 119.9
C31 C30 C29 121.3(3)
C31 C30 H30 119.3
C29 C30 H30 119.3
C43 C44 C45 121.0(3)
C43 C44 H44 119.5
C45 C44 H44 119.5
C7 C8 H8A 109.5
C7 C8 H8B 109.5
H8A C8 H8B 109.5
C7 C8 H8C 109.5
H8A C8 H8C 109.5
H8B C8 H8C 109.5
C30 C31 C34 120.5(3)
C30 C31 H31 119.8
C34 C31 H31 119.8
C62 C61 O16 109.2(3)
C62 C61 H61A 109.9
O16 C61 H61A 109.9
C62 C61 H61B 109.9
O16 C61 H61B 109.9
H61A C61 H61B 108.3
O10 C37 C38 106.9(3)
O10 C37 H37A 110.3
C38 C37 H37A 110.3
O10 C37 H37B 110.3
C38 C37 H37B 110.3
H37A C37 H37B 108.6
O7 C26 O8 123.0(4)
O7 C26 C25 125.7(4)
O8 C26 C25 111.3(3)
C46 C47 C48 121.2(3)
C46 C47 H47 119.4
C48 C47 H47 119.4
C47 C46 C43 120.7(3)
C47 C46 H46 119.7
C43 C46 H46 119.7
C32 C33 C34 121.7(3)
C32 C33 H33 119.2
C34 C33 H33 119.2
O11 C40 O12 123.7(4)
O11 C40 C39 122.8(4)
O12 C40 C39 113.5(3)
C33 C32 C29 120.1(4)
C33 C32 H32 119.9
C29 C32 H32 119.9
O5 C22 O6 124.6(4)
O5 C22 C21 122.6(3)
O6 C22 C21 112.6(3)
C37 C38 H38A 109.5
C37 C38 H38B 109.5
H38A C38 H38B 109.5
C37 C38 H38C 109.5
H38A C38 H38C 109.5
H38B C38 H38C 109.5
Cl4 C71 Cl6 111.1(2)
Cl4 C71 Cl5 110.7(2)
Cl6 C71 Cl5 109.9(2)
Cl4 C71 H71 108.4
Cl6 C71 H71 108.4
Cl5 C71 H71 108.4
C57 C58 H58A 109.5
C57 C58 H58B 109.5
H58A C58 H58B 109.5
C57 C58 H58C 109.5
H58A C58 H58C 109.5
H58B C58 H58C 109.5
C2 C1 H1A 109.5
C2 C1 H1B 109.5
H1A C1 H1B 109.5
C2 C1 H1C 109.5
H1A C1 H1C 109.5
H1B C1 H1C 109.5
Cl2 C70 Cl3 110.5(2)
Cl2 C70 Cl1 110.2(2)
Cl3 C70 Cl1 110.8(2)
Cl2 C70 H70 108.4
Cl3 C70 H70 108.4
Cl1 C70 H70 108.4
C41 C42 H42A 109.5
C41 C42 H42B 109.5
H42A C42 H42B 109.5
C41 C42 H42C 109.5
H42A C42 H42C 109.5
H42B C42 H42C 109.5
C27 C28 H28A 109.5
C27 C28 H28B 109.5
H28A C28 H28B 109.5
C27 C28 H28C 109.5
H28A C28 H28C 109.5
H28B C28 H28C 109.5
O12 C41 C42 106.9(3)
O12 C41 H41A 110.3
C42 C41 H41A 110.3
O12 C41 H41B 110.3
C42 C41 H41B 110.3
H41A C41 H41B 108.6
O6 C23 C24 108.9(4)
O6 C23 H23A 109.9
C24 C23 H23A 109.9
O6 C23 H23B 109.9
C24 C23 H23B 109.9
H23A C23 H23B 108.3
C61 C62 H62A 109.5
C61 C62 H62B 109.5
H62A C62 H62B 109.5
C61 C62 H62C 109.5
H62A C62 H62C 109.5
H62B C62 H62C 109.5
C28 C27 O8 109.6(4)
C28 C27 H27A 109.8
O8 C27 H27A 109.8
C28 C27 H27B 109.8
O8 C27 H27B 109.8
H27A C27 H27B 108.2
C23 C24 H24A 109.5
C23 C24 H24B 109.5
H24A C24 H24B 109.5
C23 C24 H24C 109.5
H24A C24 H24C 109.5
H24B C24 H24C 109.5

loop_
_geom_bond_atom_site_label_1
_geom_bond_atom_site_label_2
_geom_bond_distance
Cl3 C70 1.764(4)
Cl6 C71 1.754(4)
Cl1 C70 1.765(4)
Cl4 C71 1.751(4)
Cl5 C71 1.758(4)
Cl2 C70 1.751(4)
O14 C56 1.330(4)
O14 C57 1.469(4)
O16 C60 1.342(4)
O16 C61 1.471(4)
O15 C60 1.202(4)
O2 C3 1.334(4)
O2 C2 1.451(4)
O13 C56 1.209(4)
O4 C6 1.336(4)
O4 C7 1.467(4)
O10 C36 1.333(4)
O10 C37 1.459(4)
O1 C3 1.207(4)
O12 C40 1.331(4)
O12 C41 1.457(5)
O6 C22 1.333(4)
O6 C23 1.474(5)
O3 C6 1.196(4)
O9 C36 1.208(4)
O5 C22 1.204(4)
O7 C26 1.199(5)
C59 C55 1.347(4)
C59 C63 1.493(4)
C59 C60 1.509(4)
O11 C40 1.204(4)
C68 C67 1.397(5)
C68 C65 1.397(4)
C68 C4 1.492(4)
C63 C66 1.399(4)
C63 C64 1.399(4)
C55 C54 1.492(4)
C55 C56 1.501(4)
O8 C26 1.310(5)
O8 C27 1.469(5)
C53 C52 1.385(4)
C53 C54 1.391(4)
C53 H53 0.9500
C64 C65 1.388(4)
C64 H64 0.9500
C51 C50 1.387(4)
C51 C54 1.393(4)
C51 H51 0.9500
C66 C67 1.383(4)
C66 H66 0.9500
C67 H67 0.9500
C9 C10 1.397(5)
C9 C12 1.397(5)
C9 C5 1.488(4)
C5 C4 1.344(5)
C5 C6 1.512(4)
C65 H65 0.9500
C52 C49 1.404(5)
C52 H52 0.9500
C4 C3 1.497(4)
C11 C10 1.381(5)
C11 C14 1.401(5)
C11 H11 0.9500
C15 C16 1.397(5)
C15 C18 1.400(5)
C15 C14 1.490(5)
C10 H10 0.9500
C50 C49 1.401(5)
C50 H50 0.9500
C14 C13 1.398(5)
C49 C48 1.486(4)
C48 C47 1.396(5)
C48 C45 1.399(5)
C13 C12 1.385(5)
C13 H13 0.9500
C12 H12 0.9500
C16 C17 1.383(5)
C16 H16 0.9500
C45 C44 1.392(5)
C45 H45 0.9500
C20 C19 1.391(5)
C20 C17 1.397(5)
C20 C21 1.497(5)
C43 C44 1.390(5)
C43 C46 1.391(5)
C43 C39 1.496(5)
C29 C32 1.393(5)
C29 C30 1.395(5)
C29 C25 1.498(5)
C21 C25 1.345(5)
C21 C22 1.505(5)
C34 C31 1.402(5)
C34 C33 1.407(5)
C34 C35 1.476(5)
C25 C26 1.490(5)
C18 C19 1.381(5)
C18 H18 0.9500
C19 H19 0.9500
C57 C58 1.488(5)
C57 H57A 0.9900
C57 H57B 0.9900
C7 C8 1.501(5)
C7 H7A 0.9900
C7 H7B 0.9900
C39 C35 1.348(5)
C39 C40 1.502(5)
C35 C36 1.517(5)
C2 C1 1.500(5)
C2 H2A 0.9900
C2 H2B 0.9900
C17 H17 0.9500
C30 C31 1.380(5)
C30 H30 0.9500
C44 H44 0.9500
C8 H8A 0.9800
C8 H8B 0.9800
C8 H8C 0.9800
C31 H31 0.9500
C61 C62 1.469(6)
C61 H61A 0.9900
C61 H61B 0.9900
C37 C38 1.500(5)
C37 H37A 0.9900
C37 H37B 0.9900
C47 C46 1.390(5)
C47 H47 0.9500
C46 H46 0.9500
C33 C32 1.379(6)
C33 H33 0.9500
C32 H32 0.9500
C38 H38A 0.9800
C38 H38B 0.9800
C38 H38C 0.9800
C71 H71 1.0000
C58 H58A 0.9800
C58 H58B 0.9800
C58 H58C 0.9800
C1 H1A 0.9800
C1 H1B 0.9800
C1 H1C 0.9800
C70 H70 1.0000
C42 C41 1.503(6)
C42 H42A 0.9800
C42 H42B 0.9800
C42 H42C 0.9800
C28 C27 1.411(7)
C28 H28A 0.9800
C28 H28B 0.9800
C28 H28C 0.9800
C41 H41A 0.9900
C41 H41B 0.9900
C23 C24 1.516(6)
C23 H23A 0.9900
C23 H23B 0.9900
C62 H62A 0.9800
C62 H62B 0.9800
C62 H62C 0.9800
C27 H27A 0.9900
C27 H27B 0.9900
C24 H24A 0.9800
C24 H24B 0.9800
C24 H24C 0.9800
